data_2216681
loop_
_publ_author_name
'Kretz, Tonia'
'Lerner, Hans-Wolfram'
'Bolte, Michael'

_publ_section_title
;
 2-(1,3-Dioxolan-2-yl)phenol
;
_journal_coeditor_code NG2361
_journal_issue 12
_journal_name_full 'Acta Crystallographica Section E'
_journal_page_first o4684
_journal_page_last o4684
_journal_paper_doi 10.1107/S1600536807056103
_journal_volume 63
_journal_year 2007
_chemical_formula_iupac 'C9 H10 O3'
_chemical_formula_moiety 'C9 H10 O3'
_chemical_formula_sum 'C9 H10 O3'
_chemical_formula_weight 166.17
_chemical_name_systematic
;
2-(1,3-Dioxolan-2-yl)phenol
;
_space_group_IT_number 61
_symmetry_cell_setting orthorhombic
_symmetry_space_group_name_Hall '-P 2ac 2ab'
_symmetry_space_group_name_H-M 'P b c a'
_atom_sites_solution_hydrogens geom
_atom_sites_solution_primary direct
_atom_sites_solution_secondary difmap
_audit_creation_method SHELXL-97
_cell_angle_alpha 90.00
_cell_angle_beta 90.00
_cell_angle_gamma 90.00
_cell_formula_units_Z 8
_cell_length_a 7.4564(15)
_cell_length_b 11.172(2)
_cell_length_c 19.633(4)
_cell_measurement_reflns_used 2262
_cell_measurement_temperature 173(2)
_cell_measurement_theta_max 25.2
_cell_measurement_theta_min 3.6
_cell_volume 1635.5(6)
_computing_cell_refinement 'X-Area (Stoe & Cie, 2001)'
_computing_data_collection 'X-Area (Stoe & Cie, 2001)'
_computing_data_reduction 'X-Area (Stoe & Cie, 2001)'
_computing_molecular_graphics 'XP in SHELXTL-Plus (Sheldrick, 1991)'
_computing_publication_material 'SHELXL97 (Sheldrick, 1997) and PLATON (Spek, 2003)'
_computing_structure_refinement 'SHELXL97 (Sheldrick, 1997)'
_computing_structure_solution 'SHELXS97 (Sheldrick, 1997)'
_diffrn_ambient_temperature 173(2)
_diffrn_measured_fraction_theta_full 0.981
_diffrn_measured_fraction_theta_max 0.981
_diffrn_measurement_device_type 'Stoe IPDSII two-circle diffractometer'
_diffrn_measurement_method \w
_diffrn_radiation_monochromator graphite
_diffrn_radiation_source 'fine-focus sealed tube'
_diffrn_radiation_type MoK\a
_diffrn_radiation_wavelength 0.71073
_diffrn_reflns_av_R_equivalents 0.0819
_diffrn_reflns_av_sigmaI/netI 0.0923
_diffrn_reflns_limit_h_max 8
_diffrn_reflns_limit_h_min -8
_diffrn_reflns_limit_k_max 13
_diffrn_reflns_limit_k_min -13
_diffrn_reflns_limit_l_max 23
_diffrn_reflns_limit_l_min -22
_diffrn_reflns_number 5325
_diffrn_reflns_theta_full 25.02
_diffrn_reflns_theta_max 25.02
_diffrn_reflns_theta_min 3.65
_diffrn_standards_decay_% 0
_diffrn_standards_interval_time 0
_diffrn_standards_number 0
_exptl_absorpt_coefficient_mu 0.101
_exptl_absorpt_correction_type none
_exptl_crystal_colour colourless
_exptl_crystal_density_diffrn 1.350
_exptl_crystal_density_method 'not measured'
_exptl_crystal_description plate
_exptl_crystal_F_000 704
_exptl_crystal_size_max 0.24
_exptl_crystal_size_mid 0.12
_exptl_crystal_size_min 0.03
_refine_diff_density_max 0.192
_refine_diff_density_min -0.200
_refine_ls_extinction_method none
_refine_ls_goodness_of_fit_ref 0.855
_refine_ls_hydrogen_treatment constr
_refine_ls_matrix_type full
_refine_ls_number_parameters 110
_refine_ls_number_reflns 1413
_refine_ls_number_restraints 0
_refine_ls_restrained_S_all 0.855
_refine_ls_R_factor_all 0.1105
_refine_ls_R_factor_gt 0.0489
_refine_ls_shift/su_max 0.000
_refine_ls_shift/su_mean 0.000
_refine_ls_structure_factor_coef Fsqd
_refine_ls_weighting_details 'calc w=1/[\s^2^(Fo^2^)+(0.0241P)^2^] where P=(Fo^2^+2Fc^2^)/3'
_refine_ls_weighting_scheme calc
_refine_ls_wR_factor_gt 0.0798
_refine_ls_wR_factor_ref 0.0932
_reflns_number_gt 774
_reflns_number_total 1413
_reflns_threshold_expression I>2\s(I)
_cod_data_source_file ng2361.cif
_cod_data_source_block I
_cod_depositor_comments
;
The following automatic conversions were performed:
'_symmetry_cell_setting' value 'Orthorhombic' changed to 'orthorhombic'
according to '/home/saulius/struct/CIF-dictionaries/cif_core.dic'
dictionary named 'cif_core.dic' version 2.4.1 from 2010-06-29.

Automatic conversion script
Id: cif_fix_enum 1527 2010-12-29 10:47:43Z saulius 

The following automatic conversions were performed:

'_symmetry_cell_setting' value 'Orthorhombic' changed to
'orthorhombic' according to
/home/saulius/struct/CIF-dictionaries/cif_core.dic dictionary named
'cif_core.dic' version 2.4.1 from 2010-06-29.

Automatic conversion script
Id: cif_fix_values 1715 2011-07-08 13:25:40Z adriana 
;
_cod_database_code 2216681
_cod_database_fobs_code 2216681

loop_
_symmetry_equiv_pos_as_xyz
'x, y, z'
'-x+1/2, -y, z+1/2'
'-x, y+1/2, -z+1/2'
'x+1/2, -y+1/2, -z'
'-x, -y, -z'
'x-1/2, y, -z-1/2'
'x, -y-1/2, z-1/2'
'-x-1/2, y-1/2, z'

loop_
_atom_site_type_symbol
_atom_site_label
_atom_site_fract_x
_atom_site_fract_y
_atom_site_fract_z
_atom_site_U_iso_or_equiv
_atom_site_adp_type
_atom_site_calc_flag
_atom_site_refinement_flags
_atom_site_occupancy
C C1 0.5283(4) 0.3479(2) 0.62327(12) 0.0247(6) Uani d . 1
C C2 0.6308(4) 0.2789(2) 0.57795(12) 0.0294(7) Uani d . 1
O O2 0.6007(3) 0.29787(18) 0.50973(8) 0.0396(6) Uani d . 1
H H2 0.6481 0.2425 0.4871 0.048 Uiso calc R 1
C C3 0.7516(5) 0.1944(2) 0.60194(13) 0.0351(7) Uani d . 1
H H3 0.8193 0.1476 0.5708 0.042 Uiso calc R 1
C C4 0.7735(5) 0.1784(3) 0.67196(13) 0.0394(8) Uani d . 1
H H4 0.8556 0.1204 0.6887 0.047 Uiso calc R 1
C C5 0.6755(5) 0.2469(2) 0.71662(14) 0.0359(8) Uani d . 1
H H5 0.6904 0.2361 0.7643 0.043 Uiso calc R 1
C C6 0.5561(4) 0.3312(2) 0.69295(12) 0.0306(7) Uani d . 1
H H6 0.4914 0.3788 0.7246 0.037 Uiso calc R 1
C C11 0.3905(5) 0.4325(2) 0.59682(13) 0.0295(7) Uani d . 1
H H11 0.4365 0.4747 0.5554 0.035 Uiso calc R 1
O O12 0.2257(3) 0.36945(17) 0.58096(9) 0.0373(5) Uani d . 1
C C13 0.0756(5) 0.4432(3) 0.60146(18) 0.0490(9) Uani d . 1
H H13A 0.0010 0.4020 0.6360 0.059 Uiso calc R 1
H H13B -0.0004 0.4643 0.5619 0.059 Uiso calc R 1
C C14 0.1629(5) 0.5515(3) 0.63072(18) 0.0472(9) Uani d . 1
H H14A 0.1635 0.6177 0.5972 0.057 Uiso calc R 1
H H14B 0.0986 0.5785 0.6721 0.057 Uiso calc R 1
O O15 0.3404(3) 0.51632(15) 0.64692(10) 0.0393(6) Uani d . 1

loop_
_atom_site_aniso_label
_atom_site_aniso_U_11
_atom_site_aniso_U_22
_atom_site_aniso_U_33
_atom_site_aniso_U_12
_atom_site_aniso_U_13
_atom_site_aniso_U_23
C1 0.0240(18) 0.0245(12) 0.0255(13) -0.0032(12) -0.0018(12) -0.0038(10)
C2 0.0288(19) 0.0295(13) 0.0298(14) -0.0025(13) 0.0028(13) -0.0032(11)
O2 0.0542(17) 0.0432(11) 0.0215(10) 0.0140(11) 0.0020(9) -0.0046(8)
C3 0.0321(19) 0.0335(14) 0.0395(15) 0.0047(16) 0.0017(15) -0.0049(12)
C4 0.036(2) 0.0406(16) 0.0418(17) 0.0061(16) -0.0024(15) 0.0064(13)
C5 0.0307(19) 0.0474(17) 0.0297(14) -0.0042(14) -0.0040(13) 0.0021(12)
C6 0.0319(19) 0.0332(14) 0.0268(14) -0.0031(14) 0.0030(13) -0.0059(11)
C11 0.034(2) 0.0244(13) 0.0301(14) -0.0009(14) 0.0057(13) -0.0052(11)
O12 0.0283(14) 0.0363(10) 0.0473(11) 0.0056(10) -0.0091(10) -0.0151(9)
C13 0.039(2) 0.0544(19) 0.0535(19) 0.0139(16) -0.0095(17) -0.0176(16)
C14 0.037(2) 0.0367(15) 0.068(2) 0.0049(15) 0.0060(19) -0.0116(15)
O15 0.0324(15) 0.0324(10) 0.0530(12) 0.0053(10) -0.0044(11) -0.0200(10)

loop_
_atom_type_symbol
_atom_type_description
_atom_type_scat_dispersion_real
_atom_type_scat_dispersion_imag
_atom_type_scat_source
C C 0.0033 0.0016 'International Tables Vol C Tables 4.2.6.8 and 6.1.1.4'
H H 0.0000 0.0000 'International Tables Vol C Tables 4.2.6.8 and 6.1.1.4'
O O 0.0106 0.0060 'International Tables Vol C Tables 4.2.6.8 and 6.1.1.4'

loop_
_geom_angle_atom_site_label_1
_geom_angle_atom_site_label_2
_geom_angle_atom_site_label_3
_geom_angle
C6 C1 C2 117.8(3)
C6 C1 C11 121.9(2)
C2 C1 C11 120.2(2)
O2 C2 C3 122.8(2)
O2 C2 C1 116.4(2)
C3 C2 C1 120.8(2)
C2 O2 H2 109.5
C2 C3 C4 119.8(3)
C2 C3 H3 120.1
C4 C3 H3 120.1
C5 C4 C3 119.7(3)
C5 C4 H4 120.2
C3 C4 H4 120.2
C4 C5 C6 120.6(3)
C4 C5 H5 119.7
C6 C5 H5 119.7
C5 C6 C1 121.2(3)
C5 C6 H6 119.4
C1 C6 H6 119.4
O15 C11 O12 104.4(2)
O15 C11 C1 111.2(2)
O12 C11 C1 110.6(2)
O15 C11 H11 110.2
O12 C11 H11 110.2
C1 C11 H11 110.2
C13 O12 C11 108.6(2)
O12 C13 C14 103.4(3)
O12 C13 H13A 111.1
C14 C13 H13A 111.1
O12 C13 H13B 111.1
C14 C13 H13B 111.1
H13A C13 H13B 109.0
O15 C14 C13 105.6(2)
O15 C14 H14A 110.6
C13 C14 H14A 110.6
O15 C14 H14B 110.6
C13 C14 H14B 110.6
H14A C14 H14B 108.7
C11 O15 C14 106.0(2)

loop_
_geom_bond_atom_site_label_1
_geom_bond_atom_site_label_2
_geom_bond_distance
C1 C6 1.396(4)
C1 C2 1.404(4)
C1 C11 1.490(4)
C2 O2 1.374(3)
C2 C3 1.387(4)
O2 H2 0.8400
C3 C4 1.396(4)
C3 H3 0.9500
C4 C5 1.374(4)
C4 H4 0.9500
C5 C6 1.376(4)
C5 H5 0.9500
C6 H6 0.9500
C11 O15 1.408(3)
C11 O12 1.450(4)
C11 H11 1.0000
O12 C13 1.447(4)
C13 C14 1.489(4)
C13 H13A 0.9900
C13 H13B 0.9900
C14 O15 1.417(4)
C14 H14A 0.9900
C14 H14B 0.9900

loop_
_geom_hbond_atom_site_label_D
_geom_hbond_atom_site_label_H
_geom_hbond_atom_site_label_A
_geom_hbond_site_symmetry_A
_geom_hbond_distance_DH
_geom_hbond_distance_HA
_geom_hbond_distance_DA
_geom_hbond_angle_DHA
_geom_hbond_publ_flag
O2 H2 O12 4_556 0.84 1.92 2.745(3) 167 yes

loop_
_geom_torsion_atom_site_label_1
_geom_torsion_atom_site_label_2
_geom_torsion_atom_site_label_3
_geom_torsion_atom_site_label_4
_geom_torsion
C6 C1 C2 O2 -179.8(3)
C11 C1 C2 O2 2.4(4)
C6 C1 C2 C3 2.0(4)
C11 C1 C2 C3 -175.9(3)
O2 C2 C3 C4 -178.9(3)
C1 C2 C3 C4 -0.7(5)
C2 C3 C4 C5 -0.3(5)
C3 C4 C5 C6 0.0(5)
C4 C5 C6 C1 1.3(5)
C2 C1 C6 C5 -2.2(4)
C11 C1 C6 C5 175.6(3)
C6 C1 C11 O15 19.3(4)
C2 C1 C11 O15 -162.9(2)
C6 C1 C11 O12 -96.2(3)
C2 C1 C11 O12 81.6(3)
O15 C11 O12 C13 21.0(3)
C1 C11 O12 C13 140.6(2)
C11 O12 C13 C14 -0.6(3)
O12 C13 C14 O15 -19.9(3)
O12 C11 O15 C14 -33.9(3)
C1 C11 O15 C14 -153.1(2)
C13 C14 O15 C11 34.0(3)

loop_
_cod_related_entry_id
_cod_related_entry_database
_cod_related_entry_code
1 ChemSpider 238444
